data_7214374
loop_
_publ_author_name
'Hoque, Md. Najbul'
'Das, Gopal'

_publ_section_title
;
 Hydrated anion glued capsular and non-capsular assembly of a tripodal
 host: Solid state recognition of bromide--water [Br5--(H2O)6]5&#x2212;
 and iodide--water [I2--(H2O)4]2&#x2212; clusters in cationic tripodal
 receptor
;
_journal_issue 21
_journal_name_full CrystEngComm
_journal_page_first 4447
_journal_paper_doi 10.1039/c4ce00149d
_journal_volume 16
_journal_year 2014
_chemical_formula_moiety 'C24 H34 N4 O3, 4(Cl)'
_chemical_formula_sum 'C24 H34 Cl4 N4 O3'
_chemical_formula_weight 568.35
_chemical_name_systematic
; 
 ? 
;
_space_group_IT_number 167
_symmetry_cell_setting hexagonal
_symmetry_space_group_name_Hall '-R 3 2"c'
_symmetry_space_group_name_H-M 'R -3 c :H'
_atom_sites_solution_hydrogens geom
_atom_sites_solution_primary direct
_atom_sites_solution_secondary difmap
_audit_creation_method SHELXL-97
_cell_angle_alpha 90.00
_cell_angle_beta 90.00
_cell_angle_gamma 120.00
_cell_formula_units_Z 12
_cell_length_a 12.7399(8)
_cell_length_b 12.7399(8)
_cell_length_c 62.039(5)
_cell_measurement_temperature 298(2)
_cell_measurement_theta_max 24.76
_cell_measurement_theta_min 1.95
_cell_volume 8720.2(10)
_computing_cell_refinement 'Bruker SMART'
_computing_data_collection 'Bruker SMART'
_computing_data_reduction 'Bruker SAINT'
_computing_molecular_graphics 'Bruker SHELXTL'
_computing_publication_material 'Bruker SHELXTL'
_computing_structure_refinement 'SHELXL-97 (Sheldrick, 1997)'
_computing_structure_solution 'SHELXS-97 (Sheldrick, 1990)'
_diffrn_ambient_temperature 298(2)
_diffrn_measured_fraction_theta_full 0.992
_diffrn_measured_fraction_theta_max 0.992
_diffrn_measurement_device_type 'CCD area detector'
_diffrn_measurement_method 'phi and omega scans'
_diffrn_radiation_monochromator graphite
_diffrn_radiation_source 'fine-focus sealed tube'
_diffrn_radiation_type MoK\a
_diffrn_radiation_wavelength 0.71073
_diffrn_reflns_av_R_equivalents 0.0322
_diffrn_reflns_av_sigmaI/netI 0.0277
_diffrn_reflns_limit_h_max 14
_diffrn_reflns_limit_h_min -16
_diffrn_reflns_limit_k_max 16
_diffrn_reflns_limit_k_min -16
_diffrn_reflns_limit_l_max 57
_diffrn_reflns_limit_l_min -83
_diffrn_reflns_number 12681
_diffrn_reflns_theta_full 28.82
_diffrn_reflns_theta_max 28.82
_diffrn_reflns_theta_min 3.20
_exptl_absorpt_coefficient_mu 0.438
_exptl_absorpt_correction_T_max 0.916
_exptl_absorpt_correction_T_min 0.886
_exptl_absorpt_correction_type multi-scan
_exptl_absorpt_process_details SADBAS
_exptl_crystal_colour colorless
_exptl_crystal_density_diffrn 1.229
_exptl_crystal_density_method 'not measured'
_exptl_crystal_description block
_exptl_crystal_F_000 3576.0
_exptl_crystal_size_max 0.31
_exptl_crystal_size_mid 0.23
_exptl_crystal_size_min 0.20
_refine_diff_density_max 0.548
_refine_diff_density_min -0.172
_refine_diff_density_rms 0.045
_refine_ls_extinction_method none
_refine_ls_goodness_of_fit_ref 1.004
_refine_ls_hydrogen_treatment mixed
_refine_ls_matrix_type full
_refine_ls_number_parameters 110
_refine_ls_number_reflns 2377
_refine_ls_number_restraints 0
_refine_ls_restrained_S_all 1.004
_refine_ls_R_factor_all 0.0715
_refine_ls_R_factor_gt 0.0478
_refine_ls_shift/su_max 0.034
_refine_ls_shift/su_mean 0.003
_refine_ls_structure_factor_coef Fsqd
_refine_ls_weighting_details 'calc w=1/[\s^2^(Fo^2^)+(0.0655P)^2^+8.7641P] where P=(Fo^2^+2Fc^2^)/3'
_refine_ls_weighting_scheme calc
_refine_ls_wR_factor_gt 0.1313
_refine_ls_wR_factor_ref 0.1497
_reflns_number_gt 1623
_reflns_number_total 2527
_reflns_threshold_expression >2sigma(I)
_cod_data_source_file c4ce00149d2.cif
_cod_data_source_block LH4-4Cl
_cod_depositor_comments
;
The following automatic conversions were performed:

'_symmetry_cell_setting' value 'Hexagonal' changed to 'hexagonal'
according to
/usr/data/users/saulius/crontab/automatic-downloads/rss-feeds/RSC/lib/dictionaries/cif_core.dic
dictionary named 'cif_core.dic' version 2.4.2 from 2011-04-26.

Automatic conversion script
Id: cif_fix_values 2281 2013-09-26 08:29:07Z andrius 

 Adding full bibliography for 7214372--7214377.cif.
;
_cod_original_sg_symbol_H-M 'R -3 c'
_cod_database_code 7214374

loop_
_symmetry_equiv_pos_as_xyz
'x, y, z'
'-y, x-y, z'
'-x+y, -x, z'
'y, x, -z+1/2'
'-x, -x+y, -z+1/2'
'x-y, -y, -z+1/2'
'x+2/3, y+1/3, z+1/3'
'-y+2/3, x-y+1/3, z+1/3'
'-x+y+2/3, -x+1/3, z+1/3'
'y+2/3, x+1/3, -z+5/6'
'-x+2/3, -x+y+1/3, -z+5/6'
'x-y+2/3, -y+1/3, -z+5/6'
'x+1/3, y+2/3, z+2/3'
'-y+1/3, x-y+2/3, z+2/3'
'-x+y+1/3, -x+2/3, z+2/3'
'y+1/3, x+2/3, -z+7/6'
'-x+1/3, -x+y+2/3, -z+7/6'
'x-y+1/3, -y+2/3, -z+7/6'
'-x, -y, -z'
'y, -x+y, -z'
'x-y, x, -z'
'-y, -x, z-1/2'
'x, x-y, z-1/2'
'-x+y, y, z-1/2'
'-x+2/3, -y+1/3, -z+1/3'
'y+2/3, -x+y+1/3, -z+1/3'
'x-y+2/3, x+1/3, -z+1/3'
'-y+2/3, -x+1/3, z-1/6'
'x+2/3, x-y+1/3, z-1/6'
'-x+y+2/3, y+1/3, z-1/6'
'-x+1/3, -y+2/3, -z+2/3'
'y+1/3, -x+y+2/3, -z+2/3'
'x-y+1/3, x+2/3, -z+2/3'
'-y+1/3, -x+2/3, z+1/6'
'x+1/3, x-y+2/3, z+1/6'
'-x+y+1/3, y+2/3, z+1/6'

loop_
_atom_site_label
_atom_site_type_symbol
_atom_site_fract_x
_atom_site_fract_y
_atom_site_fract_z
_atom_site_U_iso_or_equiv
_atom_site_adp_type
_atom_site_occupancy
_atom_site_symmetry_multiplicity
_atom_site_calc_flag
_atom_site_refinement_flags
O1 O 0.37011(14) 0.52621(14) 0.02153(2) 0.0595(4) Uani 1 1 d .
N1 N 0.3333 0.6667 0.05131(5) 0.0461(7) Uani 1 3 d S
N2 N 0.1718(2) 0.2826(2) -0.05589(3) 0.0654(6) Uani 1 1 d .
H2NC H 0.1463 0.3255 -0.0633 0.098 Uiso 1 1 calc R
H2NA H 0.1094 0.2091 -0.0532 0.098 Uiso 1 1 calc R
H2NB H 0.2273 0.2761 -0.0635 0.098 Uiso 1 1 calc R
C1 C 0.3669(2) 0.5740(2) 0.05795(3) 0.0534(5) Uani 1 1 d .
H1A H 0.3345 0.5430 0.0722 0.064 Uiso 1 1 calc R
H1B H 0.4544 0.6111 0.0586 0.064 Uiso 1 1 calc R
C3 C 0.3191(2) 0.4594(2) 0.00319(3) 0.0530(5) Uani 1 1 d .
C5 C 0.1745(3) 0.2859(2) -0.01644(4) 0.0694(7) Uani 1 1 d .
H5 H 0.1087 0.2075 -0.0166 0.083 Uiso 1 1 calc R
C6 C 0.2253(2) 0.3442(2) -0.03536(3) 0.0565(6) Uani 1 1 d .
C7 C 0.3235(2) 0.4584(2) -0.03547(4) 0.0646(7) Uani 1 1 d .
H7 H 0.3577 0.4969 -0.0485 0.078 Uiso 1 1 calc R
C4 C 0.2216(3) 0.3443(2) 0.00306(4) 0.0682(7) Uani 1 1 d .
H4 H 0.1869 0.3053 0.0160 0.082 Uiso 1 1 calc R
C8 C 0.3718(2) 0.5166(2) -0.01606(3) 0.0632(6) Uani 1 1 d .
H8 H 0.4395 0.5939 -0.0160 0.076 Uiso 1 1 calc R
C2 C 0.3161(2) 0.4715(2) 0.04181(3) 0.0587(6) Uani 1 1 d .
H2B H 0.3371 0.4107 0.0458 0.070 Uiso 1 1 calc R
H2A H 0.2285 0.4336 0.0411 0.070 Uiso 1 1 calc R
Cl1 Cl 0.10993(8) 0.3333 0.0833 0.0668(3) Uani 1 2 d S
Cl2 Cl 0.0000 0.0000 0.047556(19) 0.0753(4) Uani 1 3 d S
Cl3 Cl 0.43781(9) 0.3333 0.0833 0.0915(4) Uani 1 2 d S
H1N H 0.3333 0.6667 0.0378(7) 0.061(12) Uiso 1 3 d S

loop_
_atom_site_aniso_label
_atom_site_aniso_U_11
_atom_site_aniso_U_22
_atom_site_aniso_U_33
_atom_site_aniso_U_23
_atom_site_aniso_U_13
_atom_site_aniso_U_12
O1 0.0698(10) 0.0620(9) 0.0427(8) -0.0072(7) 0.0023(7) 0.0300(8)
N1 0.0539(11) 0.0539(11) 0.0305(15) 0.000 0.000 0.0269(5)
N2 0.0866(15) 0.0739(13) 0.0453(11) -0.0075(9) -0.0064(9) 0.0473(12)
C1 0.0642(13) 0.0610(13) 0.0391(11) 0.0008(9) -0.0063(9) 0.0344(11)
C3 0.0662(13) 0.0586(12) 0.0416(11) -0.0061(9) -0.0013(9) 0.0367(11)
C5 0.0839(18) 0.0616(14) 0.0486(13) -0.0053(11) -0.0017(12) 0.0257(13)
C6 0.0764(15) 0.0641(14) 0.0402(12) -0.0048(10) -0.0016(10) 0.0434(12)
C7 0.0847(17) 0.0699(15) 0.0410(12) 0.0042(10) 0.0120(11) 0.0401(14)
C4 0.0884(18) 0.0619(14) 0.0429(13) -0.0014(10) 0.0033(11) 0.0290(14)
C8 0.0719(15) 0.0626(14) 0.0508(13) -0.0002(11) 0.0083(11) 0.0303(12)
C2 0.0802(16) 0.0571(13) 0.0437(12) -0.0012(9) -0.0028(10) 0.0379(12)
Cl1 0.0762(5) 0.0572(5) 0.0607(5) 0.0096(4) 0.00479(18) 0.0286(2)
Cl2 0.0759(5) 0.0759(5) 0.0741(7) 0.000 0.000 0.0380(2)
Cl3 0.0993(6) 0.0851(7) 0.0853(8) -0.0290(5) -0.0145(3) 0.0425(4)

loop_
_atom_type_symbol
_atom_type_description
_atom_type_scat_dispersion_real
_atom_type_scat_dispersion_imag
_atom_type_scat_source
C C 0.0033 0.0016 'International Tables Vol C Tables 4.2.6.8 and 6.1.1.4'
Cl Cl 0.1484 0.1585 'International Tables Vol C Tables 4.2.6.8 and 6.1.1.4'
N N 0.0061 0.0033 'International Tables Vol C Tables 4.2.6.8 and 6.1.1.4'
O O 0.0106 0.0060 'International Tables Vol C Tables 4.2.6.8 and 6.1.1.4'
H H 0.0000 0.0000 'International Tables Vol C Tables 4.2.6.8 and 6.1.1.4'

loop_
_geom_angle_atom_site_label_1
_geom_angle_atom_site_label_2
_geom_angle_atom_site_label_3
_geom_angle
_geom_angle_site_symmetry_1
_geom_angle_site_symmetry_3
C3 O1 C2 117.48(17) . .
C1 N1 C1 112.76(11) 3_565 2_665
C1 N1 C1 112.76(11) 3_565 .
C1 N1 C1 112.76(11) 2_665 .
C1 N1 H1N 105.94(13) 3_565 .
C1 N1 H1N 105.94(13) 2_665 .
C1 N1 H1N 105.94(13) . .
C6 N2 H2NC 109.5 . .
C6 N2 H2NA 109.5 . .
H2NC N2 H2NA 109.5 . .
C6 N2 H2NB 109.5 . .
H2NC N2 H2NB 109.5 . .
H2NA N2 H2NB 109.5 . .
N1 C1 C2 109.27(17) . .
N1 C1 H1A 109.8 . .
C2 C1 H1A 109.8 . .
N1 C1 H1B 109.8 . .
C2 C1 H1B 109.8 . .
H1A C1 H1B 108.3 . .
C4 C3 O1 124.3(2) . .
C4 C3 C8 120.0(2) . .
O1 C3 C8 115.7(2) . .
C6 C5 C4 119.8(2) . .
C6 C5 H5 120.1 . .
C4 C5 H5 120.1 . .
C5 C6 C7 121.1(2) . .
C5 C6 N2 119.1(2) . .
C7 C6 N2 119.8(2) . .
C6 C7 C8 119.4(2) . .
C6 C7 H7 120.3 . .
C8 C7 H7 120.3 . .
C3 C4 C5 119.8(2) . .
C3 C4 H4 120.1 . .
C5 C4 H4 120.1 . .
C3 C8 C7 120.0(2) . .
C3 C8 H8 120.0 . .
C7 C8 H8 120.0 . .
O1 C2 C1 105.50(18) . .
O1 C2 H2B 110.6 . .
C1 C2 H2B 110.6 . .
O1 C2 H2A 110.6 . .
C1 C2 H2A 110.6 . .
H2B C2 H2A 108.8 . .

loop_
_geom_bond_atom_site_label_1
_geom_bond_atom_site_label_2
_geom_bond_distance
_geom_bond_site_symmetry_2
O1 C3 1.374(3) .
O1 C2 1.436(3) .
N1 C1 1.500(2) 3_565
N1 C1 1.500(2) 2_665
N1 C1 1.500(2) .
N1 H1N 0.84(4) .
N2 C6 1.472(3) .
N2 H2NC 0.8900 .
N2 H2NA 0.8900 .
N2 H2NB 0.8900 .
C1 C2 1.511(3) .
C1 H1A 0.9700 .
C1 H1B 0.9700 .
C3 C4 1.368(3) .
C3 C8 1.385(3) .
C5 C6 1.366(3) .
C5 C4 1.389(3) .
C5 H5 0.9300 .
C6 C7 1.365(3) .
C7 C8 1.386(3) .
C7 H7 0.9300 .
C4 H4 0.9300 .
C8 H8 0.9300 .
C2 H2B 0.9700 .
C2 H2A 0.9700 .
